data_1566550
loop_
_publ_author_name
'Wittmann, Christopher'
'Bacher, Felix'
'Enyedy, Eva A.'
'D\"om\"ot\"or, Orsolya'
'Spengler, Gabriella'
'Madejski, Christian'
'Reynisson, J\'ohannes'
'Arion, Vladimir B.'

_publ_section_title
;
 Highly Antiproliferative Latonduine and Indolo[2,3-<i>c</i>]quinoline
 Derivatives: Complex Formation with Copper(II) Markedly Changes the
 Kinase Inhibitory Profile.
;
_journal_issue 3
_journal_name_full 'Journal of medicinal chemistry'
_journal_page_first 2238
_journal_page_last 2261
_journal_paper_doi 10.1021/acs.jmedchem.1c01740
_journal_volume 65
_journal_year 2022
_chemical_formula_moiety 'C12 H16 N2 O2'
_chemical_formula_sum 'C12 H16 N2 O2'
_chemical_formula_weight 220.27
_space_group_crystal_system triclinic
_space_group_IT_number 2
_space_group_name_Hall '-P 1'
_space_group_name_H-M_alt 'P -1'
_atom_sites_solution_hydrogens geom
_audit_creation_method SHELXL-2014
_cell_angle_alpha 99.872(4)
_cell_angle_beta 102.594(4)
_cell_angle_gamma 113.640(4)
_cell_formula_units_Z 2
_cell_length_a 7.7366(8)
_cell_length_b 7.9072(8)
_cell_length_c 10.7395(11)
_cell_measurement_reflns_used 2988
_cell_measurement_temperature 100(2)
_cell_measurement_theta_max 30.003
_cell_measurement_theta_min 2.938
_cell_volume 562.21(10)
_computing_cell_refinement 'Bruker SAINT v8.38A'
_computing_data_collection 'Bruker APEX2'
_computing_data_reduction 'Bruker SAINT v8.38A'
_computing_molecular_graphics 'Bruker SHELXTL'
_computing_publication_material 'Bruker SHELXTL'
_computing_structure_refinement 'SHELXL-2014 (Sheldrick, 2014)'
_computing_structure_solution 'SHELXS-2014 (Sheldrick, 2014)'
_diffrn_ambient_temperature 100(2)
_diffrn_measured_fraction_theta_full 0.998
_diffrn_measured_fraction_theta_max 0.997
_diffrn_measurement_device_type 'Bruker D8 Venture'
_diffrn_measurement_method '\f and \w scans'
_diffrn_radiation_type MoK\a
_diffrn_radiation_wavelength 0.71073
_diffrn_reflns_av_R_equivalents 0.0632
_diffrn_reflns_av_unetI/netI 0.0464
_diffrn_reflns_Laue_measured_fraction_full 0.998
_diffrn_reflns_Laue_measured_fraction_max 0.997
_diffrn_reflns_limit_h_max 10
_diffrn_reflns_limit_h_min -10
_diffrn_reflns_limit_k_max 11
_diffrn_reflns_limit_k_min -11
_diffrn_reflns_limit_l_max 15
_diffrn_reflns_limit_l_min -15
_diffrn_reflns_number 21581
_diffrn_reflns_point_group_measured_fraction_full 0.998
_diffrn_reflns_point_group_measured_fraction_max 0.997
_diffrn_reflns_theta_full 25.242
_diffrn_reflns_theta_max 30.078
_diffrn_reflns_theta_min 2.030
_exptl_absorpt_coefficient_mu 0.090
_exptl_absorpt_correction_T_max 0.7460
_exptl_absorpt_correction_T_min 0.6885
_exptl_absorpt_correction_type multi-scan
_exptl_absorpt_process_details SADABS
_exptl_crystal_colour yellow
_exptl_crystal_density_diffrn 1.301
_exptl_crystal_description plate
_exptl_crystal_F_000 236
_exptl_crystal_size_max 0.214
_exptl_crystal_size_mid 0.046
_exptl_crystal_size_min 0.022
_refine_diff_density_max 0.284
_refine_diff_density_min -0.351
_refine_diff_density_rms 0.061
_refine_ls_extinction_method none
_refine_ls_goodness_of_fit_ref 1.083
_refine_ls_hydrogen_treatment constr
_refine_ls_matrix_type full
_refine_ls_number_parameters 149
_refine_ls_number_reflns 3285
_refine_ls_number_restraints 0
_refine_ls_restrained_S_all 1.083
_refine_ls_R_factor_all 0.0616
_refine_ls_R_factor_gt 0.0436
_refine_ls_shift/su_max 0.000
_refine_ls_shift/su_mean 0.000
_refine_ls_structure_factor_coef Fsqd
_refine_ls_weighting_details 'w=1/[\s^2^(Fo^2^)+(0.0606P)^2^+0.0855P] where P=(Fo^2^+2Fc^2^)/3'
_refine_ls_weighting_scheme calc
_refine_ls_wR_factor_gt 0.1149
_refine_ls_wR_factor_ref 0.1232
_reflns_Friedel_coverage 0.000
_reflns_number_gt 2396
_reflns_number_total 3285
_reflns_threshold_expression 'I > 2\s(I)'
_cod_data_source_file jm1c01740_si_012.cif
_cod_data_source_block chwi398
_cod_database_code 1566550
_shelx_space_group_comment
;
The symmetry employed for this shelxl refinement is uniquely defined
by the following loop, which should always be used as a source of
symmetry information in preference to the above space-group names.
They are only intended as comments.
;
_shelx_estimated_absorpt_t_min 0.981
_shelx_estimated_absorpt_t_max 0.998
_shelxl_version_number 2014-3

loop_
_space_group_symop_operation_xyz
'x, y, z'
'-x, -y, -z'

loop_
_atom_site_label
_atom_site_type_symbol
_atom_site_fract_x
_atom_site_fract_y
_atom_site_fract_z
_atom_site_U_iso_or_equiv
_atom_site_adp_type
_atom_site_occupancy
_atom_site_site_symmetry_order
_atom_site_calc_flag
_atom_site_refinement_flags_posn
_atom_site_refinement_flags_adp
_atom_site_refinement_flags_occupancy
_atom_site_disorder_assembly
_atom_site_disorder_group
N1 N 0.28445(14) 0.30911(13) 0.02347(9) 0.0205(2) Uani 1 1 d . . . . .
C2 C 0.28681(15) 0.16800(15) 0.07645(11) 0.0187(2) Uani 1 1 d . . . . .
C3 C 0.30645(16) 0.18010(16) 0.21048(11) 0.0212(2) Uani 1 1 d . . . . .
H3 H 0.3075 0.0771 0.2444 0.025 Uiso 1 1 calc R U . . .
C4 C 0.32434(16) 0.34553(16) 0.29280(11) 0.0214(2) Uani 1 1 d . . . . .
H4 H 0.3363 0.3570 0.3842 0.026 Uiso 1 1 calc R U . . .
C5 C 0.32457(15) 0.49495(15) 0.24040(11) 0.0185(2) Uani 1 1 d . . . . .
C6 C 0.30371(16) 0.46853(15) 0.10533(11) 0.0204(2) Uani 1 1 d . . . . .
H6 H 0.3031 0.5698 0.0690 0.024 Uiso 1 1 calc R U . . .
C7 C 0.26585(16) -0.00997(16) -0.01636(11) 0.0212(2) Uani 1 1 d . . . . .
C8 C 0.23937(19) -0.01770(17) -0.15972(12) 0.0265(3) Uani 1 1 d . . . . .
H8A H 0.3624 0.0770 -0.1677 0.040 Uiso 1 1 calc R U . . .
H8B H 0.1301 0.0120 -0.1944 0.040 Uiso 1 1 calc R U . . .
H8C H 0.2082 -0.1472 -0.2110 0.040 Uiso 1 1 calc R U . . .
O9 O 0.27218(14) -0.14110(12) 0.02654(9) 0.0302(2) Uani 1 1 d . . . . .
C10 C 0.34445(15) 0.67805(15) 0.32666(11) 0.0199(2) Uani 1 1 d . . . . .
H10A H 0.4575 0.7267 0.4097 0.024 Uiso 1 1 calc R U . . .
H10B H 0.3729 0.7776 0.2789 0.024 Uiso 1 1 calc R U . . .
N11 N 0.16190(13) 0.64452(12) 0.36018(9) 0.01744(19) Uani 1 1 d . . . . .
C12 C 0.19328(16) 0.81133(15) 0.46288(10) 0.0204(2) Uani 1 1 d . . . . .
H12A H 0.2350 0.9269 0.4306 0.024 Uiso 1 1 calc R U . . .
H12B H 0.3004 0.8365 0.5441 0.024 Uiso 1 1 calc R U . . .
C13 C 0.00262(17) 0.77298(16) 0.49579(11) 0.0226(2) Uani 1 1 d . . . . .
H13A H -0.0351 0.6610 0.5319 0.027 Uiso 1 1 calc R U . . .
H13B H 0.0251 0.8864 0.5652 0.027 Uiso 1 1 calc R U . . .
O14 O -0.15609(12) 0.73479(11) 0.38049(8) 0.0247(2) Uani 1 1 d . . . . .
C15 C -0.18760(16) 0.57246(16) 0.27893(12) 0.0236(2) Uani 1 1 d . . . . .
H15A H -0.2962 0.5479 0.1988 0.028 Uiso 1 1 calc R U . . .
H15B H -0.2291 0.4567 0.3110 0.028 Uiso 1 1 calc R U . . .
C16 C -0.00133(15) 0.60628(15) 0.24196(11) 0.0193(2) Uani 1 1 d . . . . .
H16A H -0.0269 0.4913 0.1726 0.023 Uiso 1 1 calc R U . . .
H16B H 0.0366 0.7176 0.2051 0.023 Uiso 1 1 calc R U . . .

loop_
_atom_site_aniso_label
_atom_site_aniso_U_11
_atom_site_aniso_U_22
_atom_site_aniso_U_33
_atom_site_aniso_U_23
_atom_site_aniso_U_13
_atom_site_aniso_U_12
N1 0.0228(5) 0.0201(5) 0.0229(5) 0.0083(3) 0.0082(4) 0.0124(4)
C2 0.0173(5) 0.0173(5) 0.0240(5) 0.0074(4) 0.0079(4) 0.0090(4)
C3 0.0241(5) 0.0202(5) 0.0257(6) 0.0118(4) 0.0116(4) 0.0121(4)
C4 0.0215(5) 0.0238(5) 0.0224(5) 0.0091(4) 0.0097(4) 0.0114(4)
C5 0.0138(4) 0.0190(5) 0.0237(5) 0.0055(4) 0.0068(4) 0.0082(4)
C6 0.0210(5) 0.0196(5) 0.0246(5) 0.0088(4) 0.0085(4) 0.0116(4)
C7 0.0202(5) 0.0184(5) 0.0266(6) 0.0067(4) 0.0086(4) 0.0096(4)
C8 0.0316(6) 0.0247(6) 0.0254(6) 0.0058(4) 0.0095(5) 0.0153(5)
O9 0.0431(5) 0.0218(4) 0.0336(5) 0.0116(3) 0.0158(4) 0.0190(4)
C10 0.0167(5) 0.0177(5) 0.0238(5) 0.0042(4) 0.0066(4) 0.0072(4)
N11 0.0180(4) 0.0170(4) 0.0186(4) 0.0043(3) 0.0068(3) 0.0090(3)
C12 0.0248(5) 0.0191(5) 0.0172(5) 0.0039(4) 0.0060(4) 0.0106(4)
C13 0.0310(6) 0.0223(5) 0.0217(5) 0.0081(4) 0.0120(4) 0.0165(5)
O14 0.0269(4) 0.0258(4) 0.0272(4) 0.0057(3) 0.0105(3) 0.0173(4)
C15 0.0203(5) 0.0226(5) 0.0284(6) 0.0043(4) 0.0088(4) 0.0110(4)
C16 0.0182(5) 0.0192(5) 0.0199(5) 0.0039(4) 0.0051(4) 0.0092(4)

loop_
_atom_type_symbol
_atom_type_description
_atom_type_scat_dispersion_real
_atom_type_scat_dispersion_imag
_atom_type_scat_source
C C 0.0033 0.0016 'International Tables Vol C Tables 4.2.6.8 and 6.1.1.4'
H H 0.0000 0.0000 'International Tables Vol C Tables 4.2.6.8 and 6.1.1.4'
N N 0.0061 0.0033 'International Tables Vol C Tables 4.2.6.8 and 6.1.1.4'
O O 0.0106 0.0060 'International Tables Vol C Tables 4.2.6.8 and 6.1.1.4'

loop_
_geom_angle_atom_site_label_1
_geom_angle_atom_site_label_2
_geom_angle_atom_site_label_3
_geom_angle
_geom_angle_site_symmetry_1
_geom_angle_site_symmetry_3
_geom_angle_publ_flag
C6 N1 C2 117.25(9) . . ?
N1 C2 C3 123.14(9) . . ?
N1 C2 C7 116.75(9) . . ?
C3 C2 C7 120.11(9) . . ?
C4 C3 C2 118.54(10) . . ?
C4 C3 H3 120.7 . . ?
C2 C3 H3 120.7 . . ?
C3 C4 C5 119.37(10) . . ?
C3 C4 H4 120.3 . . ?
C5 C4 H4 120.3 . . ?
C6 C5 C4 117.64(10) . . ?
C6 C5 C10 121.23(9) . . ?
C4 C5 C10 121.12(10) . . ?
N1 C6 C5 124.05(10) . . ?
N1 C6 H6 118.0 . . ?
C5 C6 H6 118.0 . . ?
O9 C7 C8 122.24(10) . . ?
O9 C7 C2 119.86(10) . . ?
C8 C7 C2 117.90(9) . . ?
C7 C8 H8A 109.5 . . ?
C7 C8 H8B 109.5 . . ?
H8A C8 H8B 109.5 . . ?
C7 C8 H8C 109.5 . . ?
H8A C8 H8C 109.5 . . ?
H8B C8 H8C 109.5 . . ?
N11 C10 C5 111.05(8) . . ?
N11 C10 H10A 109.4 . . ?
C5 C10 H10A 109.4 . . ?
N11 C10 H10B 109.4 . . ?
C5 C10 H10B 109.4 . . ?
H10A C10 H10B 108.0 . . ?
C12 N11 C10 110.93(8) . . ?
C12 N11 C16 108.79(8) . . ?
C10 N11 C16 110.94(8) . . ?
N11 C12 C13 109.89(9) . . ?
N11 C12 H12A 109.7 . . ?
C13 C12 H12A 109.7 . . ?
N11 C12 H12B 109.7 . . ?
C13 C12 H12B 109.7 . . ?
H12A C12 H12B 108.2 . . ?
O14 C13 C12 111.31(9) . . ?
O14 C13 H13A 109.4 . . ?
C12 C13 H13A 109.4 . . ?
O14 C13 H13B 109.4 . . ?
C12 C13 H13B 109.4 . . ?
H13A C13 H13B 108.0 . . ?
C13 O14 C15 109.68(8) . . ?
O14 C15 C16 111.44(9) . . ?
O14 C15 H15A 109.3 . . ?
C16 C15 H15A 109.3 . . ?
O14 C15 H15B 109.3 . . ?
C16 C15 H15B 109.3 . . ?
H15A C15 H15B 108.0 . . ?
N11 C16 C15 109.99(9) . . ?
N11 C16 H16A 109.7 . . ?
C15 C16 H16A 109.7 . . ?
N11 C16 H16B 109.7 . . ?
C15 C16 H16B 109.7 . . ?
H16A C16 H16B 108.2 . . ?

loop_
_geom_bond_atom_site_label_1
_geom_bond_atom_site_label_2
_geom_bond_distance
_geom_bond_site_symmetry_2
_geom_bond_publ_flag
N1 C6 1.3403(13) . ?
N1 C2 1.3410(13) . ?
C2 C3 1.3964(15) . ?
C2 C7 1.5052(15) . ?
C3 C4 1.3845(15) . ?
C3 H3 0.9500 . ?
C4 C5 1.3926(15) . ?
C4 H4 0.9500 . ?
C5 C6 1.3931(15) . ?
C5 C10 1.5091(14) . ?
C6 H6 0.9500 . ?
C7 O9 1.2184(13) . ?
C7 C8 1.4954(16) . ?
C8 H8A 0.9800 . ?
C8 H8B 0.9800 . ?
C8 H8C 0.9800 . ?
C10 N11 1.4658(13) . ?
C10 H10A 0.9900 . ?
C10 H10B 0.9900 . ?
N11 C12 1.4638(13) . ?
N11 C16 1.4701(13) . ?
C12 C13 1.5159(15) . ?
C12 H12A 0.9900 . ?
C12 H12B 0.9900 . ?
C13 O14 1.4295(14) . ?
C13 H13A 0.9900 . ?
C13 H13B 0.9900 . ?
O14 C15 1.4317(13) . ?
C15 C16 1.5108(15) . ?
C15 H15A 0.9900 . ?
C15 H15B 0.9900 . ?
C16 H16A 0.9900 . ?
C16 H16B 0.9900 . ?

loop_
_geom_hbond_atom_site_label_D
_geom_hbond_atom_site_label_H
_geom_hbond_atom_site_label_A
_geom_hbond_distance_DH
_geom_hbond_distance_HA
_geom_hbond_distance_DA
_geom_hbond_angle_DHA
_geom_hbond_site_symmetry_A
C6 H6 O9 0.95 2.50 3.4224(13) 164.3 1_565
C13 H13B O14 0.99 2.65 3.4867(14) 141.8 2_576

loop_
_geom_torsion_atom_site_label_1
_geom_torsion_atom_site_label_2
_geom_torsion_atom_site_label_3
_geom_torsion_atom_site_label_4
_geom_torsion
_geom_torsion_site_symmetry_1
_geom_torsion_site_symmetry_2
_geom_torsion_site_symmetry_3
_geom_torsion_site_symmetry_4
_geom_torsion_publ_flag
C6 N1 C2 C3 0.55(15) . . . . ?
C6 N1 C2 C7 -179.77(9) . . . . ?
N1 C2 C3 C4 0.01(16) . . . . ?
C7 C2 C3 C4 -179.66(9) . . . . ?
C2 C3 C4 C5 -0.73(15) . . . . ?
C3 C4 C5 C6 0.87(15) . . . . ?
C3 C4 C5 C10 -179.79(9) . . . . ?
C2 N1 C6 C5 -0.39(15) . . . . ?
C4 C5 C6 N1 -0.31(16) . . . . ?
C10 C5 C6 N1 -179.65(9) . . . . ?
N1 C2 C7 O9 178.06(10) . . . . ?
C3 C2 C7 O9 -2.25(16) . . . . ?
N1 C2 C7 C8 -1.43(14) . . . . ?
C3 C2 C7 C8 178.26(10) . . . . ?
C6 C5 C10 N11 107.17(11) . . . . ?
C4 C5 C10 N11 -72.15(12) . . . . ?
C5 C10 N11 C12 169.57(8) . . . . ?
C5 C10 N11 C16 -69.39(11) . . . . ?
C10 N11 C12 C13 -179.95(8) . . . . ?
C16 N11 C12 C13 57.75(11) . . . . ?
N11 C12 C13 O14 -59.01(11) . . . . ?
C12 C13 O14 C15 58.24(11) . . . . ?
C13 O14 C15 C16 -58.13(12) . . . . ?
C12 N11 C16 C15 -57.63(11) . . . . ?
C10 N11 C16 C15 -179.93(8) . . . . ?
O14 C15 C16 N11 58.55(12) . . . . ?
